data_7709547
loop_
_publ_author_name
'Chen, Yating'
'Zhang, Shaonan'
'Wang, Zhen-Feng'
'Wei, Qingmin'
'Zhang, Shuhua'

_publ_section_title
;
 Discovery of thirteen cobalt (II) and copper (II) salicylaldehyde Schiff
 base complexes that induce apoptosis and autophagy in human lung
 adenocarcinoma A549/DDP cells and that can overcome cisplatin resistance
 in vitro and in vivo
;
_journal_name_full 'Dalton Transactions'
_journal_paper_doi 10.1039/D1DT03749H
_journal_year 2022
_chemical_formula_moiety 'C24 H18 Br2 Cl2 Cu N6 O2, N O3, 2(H2 O) '
_chemical_formula_sum 'C24 H22 Br2 Cl2 Cu N7 O7'
_chemical_formula_weight 814.74
_space_group_crystal_system monoclinic
_space_group_IT_number 5
_space_group_name_Hall 'C 2y'
_space_group_name_H-M_alt 'C 1 2 1'
_atom_sites_solution_hydrogens mixed
_audit_creation_method SHELXL-2014
_audit_update_record
;
2021-12-07 deposited with the CCDC.	2022-02-15 downloaded from the CCDC.
;
_cell_angle_alpha 90
_cell_angle_beta 123.604(17)
_cell_angle_gamma 90
_cell_formula_units_Z 4
_cell_length_a 23.057(3)
_cell_length_b 7.2192(6)
_cell_length_c 22.309(2)
_cell_measurement_reflns_used 2193
_cell_measurement_temperature 298(2)
_cell_measurement_theta_max 19.9820
_cell_measurement_theta_min 3.7290
_cell_volume 3092.8(8)
_computing_structure_refinement 'SHELXL-2014 (Sheldrick, 2014)'
_diffrn_ambient_temperature 293(2)
_diffrn_detector_area_resol_mean 16.0233
_diffrn_measured_fraction_theta_full 0.905
_diffrn_measured_fraction_theta_max 0.996
_diffrn_measurement_device_type 'SuperNova, Single source at offset, Eos'
_diffrn_measurement_method '\w scans'
_diffrn_radiation_type MoK\a
_diffrn_radiation_wavelength 0.71073
_diffrn_reflns_av_R_equivalents 0.0473
_diffrn_reflns_av_unetI/netI 0.0741
_diffrn_reflns_Laue_measured_fraction_full 0.905
_diffrn_reflns_Laue_measured_fraction_max 0.996
_diffrn_reflns_limit_h_max 27
_diffrn_reflns_limit_h_min -27
_diffrn_reflns_limit_k_max 8
_diffrn_reflns_limit_k_min -7
_diffrn_reflns_limit_l_max 22
_diffrn_reflns_limit_l_min -26
_diffrn_reflns_number 9684
_diffrn_reflns_point_group_measured_fraction_full 0.904
_diffrn_reflns_point_group_measured_fraction_max 0.997
_diffrn_reflns_theta_full 26.000
_diffrn_reflns_theta_max 25.096
_diffrn_reflns_theta_min 3.365
_exptl_absorpt_coefficient_mu 3.516
_exptl_absorpt_correction_T_max 0.634
_exptl_absorpt_correction_T_min 0.466
_exptl_absorpt_correction_type multi-scan
_exptl_absorpt_process_details
;
CrysAlisPro, Agilent Technologies,
Version 1.171.37.35 (release 13-08-2014 CrysAlis171 .NET)
(compiled Aug 13 2014,18:06:01)
Empirical absorption correction using spherical harmonics,
 implemented in SCALE3 ABSPACK scaling algorithm.
;
_exptl_crystal_colour blue
_exptl_crystal_density_diffrn 1.750
_exptl_crystal_description block
_exptl_crystal_F_000 1616
_exptl_crystal_size_max 0.18
_exptl_crystal_size_mid 0.16
_exptl_crystal_size_min 0.13
_refine_diff_density_max 0.902
_refine_diff_density_min -0.826
_refine_diff_density_rms 0.092
_refine_ls_abs_structure_details
;
 Refined as an inversion twin.
;
_refine_ls_abs_structure_Flack -0.01(3)
_refine_ls_extinction_method none
_refine_ls_goodness_of_fit_ref 1.003
_refine_ls_hydrogen_treatment constr
_refine_ls_matrix_type full
_refine_ls_number_parameters 397
_refine_ls_number_reflns 4880
_refine_ls_number_restraints 25
_refine_ls_restrained_S_all 1.007
_refine_ls_R_factor_all 0.1081
_refine_ls_R_factor_gt 0.0661
_refine_ls_shift/su_max 0.000
_refine_ls_shift/su_mean 0.000
_refine_ls_structure_factor_coef Fsqd
_refine_ls_weighting_details 'w=1/[\s^2^(Fo^2^)+(0.1093P)^2^+3.7919P] where P=(Fo^2^+2Fc^2^)/3'
_refine_ls_weighting_scheme calc
_refine_ls_wR_factor_gt 0.1643
_refine_ls_wR_factor_ref 0.2065
_reflns_Friedel_coverage 0.843
_reflns_Friedel_fraction_full 0.903
_reflns_Friedel_fraction_max 0.999
_reflns_number_gt 3065
_reflns_number_total 4880
_reflns_threshold_expression 'I > 2\s(I)'
_cod_data_source_file d1dt03749h2.cif
_cod_data_source_block cu
_cod_original_cell_volume 3092.9(8)
_cod_original_sg_symbol_H-M 'C 2'
_cod_database_code 7709547
_shelx_space_group_comment
;
The symmetry employed for this shelxl refinement is uniquely defined
by the following loop, which should always be used as a source of
symmetry information in preference to the above space-group names.
They are only intended as comments.
;
_shelxl_version_number 2014-3

loop_
_space_group_symop_operation_xyz
'x, y, z'
'-x, y, -z'
'x+1/2, y+1/2, z'
'-x+1/2, y+1/2, -z'

loop_
_atom_site_label
_atom_site_type_symbol
_atom_site_fract_x
_atom_site_fract_y
_atom_site_fract_z
_atom_site_U_iso_or_equiv
_atom_site_adp_type
_atom_site_occupancy
_atom_site_site_symmetry_order
_atom_site_calc_flag
_atom_site_refinement_flags_posn
_atom_site_refinement_flags_adp
_atom_site_refinement_flags_occupancy
_atom_site_disorder_assembly
_atom_site_disorder_group
Cu1 Cu -0.32393(9) -0.8418(3) -0.32175(9) 0.0644(5) Uani 1 1 d . . . . .
Br1 Br -0.42733(12) -0.7169(3) -0.50256(9) 0.1032(8) Uani 1 1 d . . . . .
Br2 Br -0.40078(11) -1.2483(3) -0.41352(11) 0.1061(8) Uani 1 1 d . . . . .
Cl2 Cl -0.3696(3) -1.1276(8) -0.1445(3) 0.0987(17) Uani 1 1 d . . . . .
C5 C -0.4406(8) -0.865(3) -0.3094(7) 0.065(4) Uani 1 1 d . . . . .
C11 C -0.1725(9) -0.404(2) -0.2487(9) 0.068(4) Uani 1 1 d . . . . .
N2 N -0.4078(6) -0.712(2) -0.2730(7) 0.077(4) Uani 1 1 d . . . . .
H2 H -0.4251 -0.6463 -0.2545 0.092 Uiso 1 1 calc R U . . .
N3 N -0.3465(6) -0.6592(19) -0.2647(6) 0.059(3) Uani 1 1 d . . . . .
C7 C -0.2421(8) -0.476(2) -0.2033(8) 0.059(4) Uani 1 1 d . . . . .
N6 N -0.2959(7) -0.827(2) -0.3930(6) 0.068(3) Uani 1 1 d . . . . .
C19 C -0.2017(8) -0.942(2) -0.1379(7) 0.056(4) Uani 1 1 d . . . . .
C8 C -0.1882(8) -0.423(2) -0.1360(8) 0.063(4) Uani 1 1 d . . . . .
O2 O -0.1966(8) -0.435(2) -0.0796(8) 0.108(3) Uani 1 1 d . U . . .
H2A H -0.1769 -0.3475 -0.0522 0.162 Uiso 1 1 calc R U . . .
C22 C -0.2447(10) -0.977(3) -0.0451(10) 0.083(5) Uani 1 1 d . . . . .
H22 H -0.2597 -0.9833 -0.0142 0.099 Uiso 1 1 calc R U . . .
C18 C -0.1786(8) -0.927(2) -0.1865(8) 0.063(4) Uani 1 1 d . . . . .
H18 H -0.1310 -0.9222 -0.1669 0.076 Uiso 1 1 calc R U . . .
C12 C -0.2353(8) -0.460(2) -0.2617(8) 0.059(4) Uani 1 1 d . . . . .
H12 H -0.2724 -0.4878 -0.3082 0.071 Uiso 1 1 calc R U . . .
N5 N -0.1896(7) -0.912(2) -0.2931(7) 0.072(4) Uani 1 1 d . . . . .
H5 H -0.1456 -0.9295 -0.2724 0.086 Uiso 1 1 calc R U . . .
C20 C -0.1588(9) -0.888(3) -0.0660(9) 0.072(4) Uani 1 1 d . U . . .
C17 C -0.2311(9) -0.876(2) -0.3652(8) 0.063(4) Uani 1 1 d . . . . .
C23 C -0.2887(9) -1.033(3) -0.1148(8) 0.067(4) Uani 1 1 d . . . . .
C16 C -0.1992(10) -0.886(3) -0.4041(9) 0.081(5) Uani 1 1 d . . . . .
H16 H -0.1526 -0.9180 -0.3821 0.097 Uiso 1 1 calc R U . . .
N4 N -0.2199(7) -0.9193(17) -0.2537(6) 0.059(3) Uani 1 1 d . . . . .
C9 C -0.1256(7) -0.368(3) -0.1254(8) 0.069(4) Uani 1 1 d . . . . .
H9 H -0.0886 -0.3354 -0.0795 0.083 Uiso 1 1 calc R U . . .
C24 C -0.2680(8) -1.018(2) -0.1606(8) 0.066(4) Uani 1 1 d . . . . .
H24 H -0.2976 -1.0571 -0.2079 0.079 Uiso 1 1 calc R U . . .
C1 C -0.4432(10) -1.121(3) -0.3732(8) 0.077(5) Uani 1 1 d . . . . .
C4 C -0.5012(9) -0.933(3) -0.3168(10) 0.088(6) Uani 1 1 d . . . . .
H4 H -0.5221 -0.8628 -0.2988 0.106 Uiso 1 1 calc R U . . .
N1 N -0.4120(6) -0.9641(18) -0.3400(6) 0.065(3) Uani 1 1 d . . . . .
C2 C -0.5005(10) -1.194(3) -0.3774(11) 0.099(6) Uani 1 1 d . . . . .
H2B H -0.5191 -1.3076 -0.3992 0.118 Uiso 1 1 calc R U . . .
C15 C -0.2414(11) -0.846(3) -0.4764(10) 0.092(6) Uani 1 1 d . . . . .
H15 H -0.2235 -0.8546 -0.5047 0.111 Uiso 1 1 calc R U . . .
C13 C -0.3342(9) -0.787(2) -0.4651(8) 0.073(5) Uani 1 1 d . . . . .
C6 C -0.3090(7) -0.544(2) -0.2149(8) 0.059(4) Uani 1 1 d . . . . .
H6 H -0.3231 -0.5018 -0.1856 0.071 Uiso 1 1 calc R U . . .
C10 C -0.1178(8) -0.362(3) -0.1814(10) 0.082(5) Uani 1 1 d . . . . .
H10 H -0.0750 -0.3304 -0.1736 0.098 Uiso 1 1 calc R U . . .
C21 C -0.1795(10) -0.912(3) -0.0193(9) 0.087(6) Uani 1 1 d . . . . .
H21 H -0.1493 -0.8833 0.0293 0.105 Uiso 1 1 calc R U . . .
C3 C -0.5295(11) -1.091(3) -0.3480(11) 0.096(6) Uani 1 1 d . . . . .
H3 H -0.5687 -1.1342 -0.3504 0.115 Uiso 1 1 calc R U . . .
Cl1 Cl -0.1642(3) -0.3953(8) -0.3224(3) 0.0964(15) Uani 1 1 d . . . . .
C14 C -0.3092(13) -0.794(3) -0.5074(10) 0.101(7) Uani 1 1 d . . . . .
H14 H -0.3372 -0.7640 -0.5560 0.121 Uiso 1 1 calc R U . . .
O3 O -0.0792(9) -0.329(3) 0.0480(7) 0.113(5) Uani 1 1 d G . . . .
H3A H -0.0696 -0.4120 0.0794 0.170 Uiso 1 1 d G U . . .
H3B H -0.0823 -0.2242 0.0634 0.170 Uiso 1 1 d G U . . .
O4 O -0.0078(6) -0.688(3) 0.0878(7) 0.114(5) Uani 1 1 d G . . . .
H4A H 0.0309 -0.7090 0.0927 0.171 Uiso 1 1 d G U . . .
H4B H -0.0035 -0.7367 0.1247 0.171 Uiso 1 1 d G U . . .
O5 O -0.4491(9) -0.578(3) -0.1720(8) 0.128(6) Uani 1 1 d . . . . .
N7 N -0.5076(11) -0.506(3) -0.2153(11) 0.094(5) Uani 1 1 d . U . . .
O6 O -0.5336(9) -0.512(3) -0.2803(11) 0.145(6) Uani 1 1 d . . . . .
O7 O -0.5422(8) -0.414(2) -0.2018(8) 0.113(3) Uani 1 1 d . U . . .
O1 O -0.0942(6) -0.819(3) -0.0458(6) 0.107(5) Uani 1 1 d . . . . .
H1 H -0.0677 -0.8225 -0.0019 0.160 Uiso 1 1 calc R U . . .

loop_
_atom_site_aniso_label
_atom_site_aniso_U_11
_atom_site_aniso_U_22
_atom_site_aniso_U_33
_atom_site_aniso_U_23
_atom_site_aniso_U_13
_atom_site_aniso_U_12
Cu1 0.0667(11) 0.0806(13) 0.0585(10) -0.0061(9) 0.0425(9) 0.0005(10)
Br1 0.1188(17) 0.1151(18) 0.0633(10) 0.0012(11) 0.0427(11) 0.0295(15)
Br2 0.0971(15) 0.0940(15) 0.0923(13) -0.0286(12) 0.0304(11) 0.0113(12)
Cl2 0.089(3) 0.132(5) 0.090(3) 0.021(3) 0.059(3) -0.007(3)
C5 0.080(10) 0.072(11) 0.052(7) -0.003(8) 0.043(8) -0.008(9)
C11 0.080(12) 0.072(11) 0.086(11) 0.007(9) 0.068(11) 0.009(9)
N2 0.060(8) 0.113(12) 0.079(8) -0.024(9) 0.052(7) -0.020(8)
N3 0.048(7) 0.075(9) 0.067(7) -0.002(6) 0.039(6) -0.001(6)
C7 0.061(9) 0.059(9) 0.073(9) -0.017(7) 0.046(8) -0.010(7)
N6 0.092(9) 0.074(8) 0.050(6) -0.003(6) 0.046(7) 0.013(8)
C19 0.059(9) 0.066(10) 0.046(7) 0.006(7) 0.030(7) 0.009(7)
C8 0.063(10) 0.080(11) 0.064(9) -0.006(8) 0.048(8) 0.002(8)
O2 0.109(4) 0.117(4) 0.111(4) -0.008(3) 0.070(3) 0.004(3)
C22 0.094(14) 0.087(13) 0.095(13) 0.005(10) 0.070(12) 0.012(11)
C18 0.069(10) 0.066(10) 0.063(9) -0.008(7) 0.042(9) 0.006(8)
C12 0.056(9) 0.072(10) 0.054(8) -0.004(7) 0.034(7) 0.002(7)
N5 0.071(8) 0.089(10) 0.080(9) -0.011(7) 0.057(8) -0.004(7)
C20 0.072(4) 0.073(4) 0.073(4) -0.0008(13) 0.040(3) 0.0006(13)
C17 0.097(12) 0.057(10) 0.057(8) -0.004(7) 0.057(9) 0.000(9)
C23 0.077(11) 0.082(11) 0.050(8) 0.001(8) 0.041(8) 0.002(9)
C16 0.102(13) 0.085(12) 0.086(11) -0.029(10) 0.070(11) -0.023(10)
N4 0.067(8) 0.059(8) 0.062(7) -0.013(6) 0.044(7) -0.003(6)
C9 0.053(9) 0.094(13) 0.055(8) 0.002(8) 0.027(7) -0.008(9)
C24 0.067(10) 0.068(10) 0.060(8) 0.001(8) 0.034(8) -0.004(8)
C1 0.075(12) 0.074(12) 0.052(8) -0.005(8) 0.016(8) 0.002(10)
C4 0.063(11) 0.108(16) 0.100(13) 0.014(12) 0.049(10) -0.013(11)
N1 0.059(8) 0.075(9) 0.043(6) -0.005(6) 0.018(6) -0.008(7)
C2 0.064(12) 0.088(16) 0.104(14) -0.004(12) 0.021(11) -0.010(11)
C15 0.117(16) 0.106(15) 0.095(14) -0.041(13) 0.085(13) -0.026(14)
C13 0.105(13) 0.058(11) 0.062(9) -0.013(7) 0.051(9) -0.005(9)
C6 0.055(9) 0.075(10) 0.060(8) -0.007(8) 0.040(8) 0.000(8)
C10 0.057(10) 0.084(13) 0.104(13) -0.015(11) 0.044(10) -0.012(10)
C21 0.091(14) 0.120(16) 0.062(9) -0.001(10) 0.049(10) 0.021(12)
C3 0.076(13) 0.094(16) 0.110(15) -0.011(12) 0.047(12) -0.040(12)
Cl1 0.115(4) 0.114(4) 0.107(3) -0.001(3) 0.090(3) -0.010(3)
C14 0.15(2) 0.104(17) 0.076(11) -0.006(10) 0.083(14) -0.007(14)
O3 0.097(10) 0.122(12) 0.089(9) 0.001(9) 0.031(8) -0.005(12)
O4 0.067(8) 0.160(16) 0.099(9) 0.009(10) 0.037(7) -0.003(10)
O5 0.113(13) 0.176(18) 0.104(10) 0.002(11) 0.065(10) -0.012(12)
N7 0.094(5) 0.095(5) 0.095(5) -0.0008(14) 0.053(3) 0.0003(14)
O6 0.122(14) 0.129(15) 0.173(17) 0.027(13) 0.076(13) 0.007(12)
O7 0.111(4) 0.118(4) 0.115(4) -0.008(2) 0.066(3) 0.004(2)
O1 0.073(8) 0.160(15) 0.081(8) -0.034(9) 0.038(7) -0.017(9)

loop_
_atom_type_symbol
_atom_type_description
_atom_type_scat_dispersion_real
_atom_type_scat_dispersion_imag
_atom_type_scat_source
C C 0.0033 0.0016 'International Tables Vol C Tables 4.2.6.8 and 6.1.1.4'
H H 0.0000 0.0000 'International Tables Vol C Tables 4.2.6.8 and 6.1.1.4'
Br Br -0.2901 2.4595 'International Tables Vol C Tables 4.2.6.8 and 6.1.1.4'
Cl Cl 0.1484 0.1585 'International Tables Vol C Tables 4.2.6.8 and 6.1.1.4'
Cu Cu 0.3201 1.2651 'International Tables Vol C Tables 4.2.6.8 and 6.1.1.4'
N N 0.0061 0.0033 'International Tables Vol C Tables 4.2.6.8 and 6.1.1.4'
O O 0.0106 0.0060 'International Tables Vol C Tables 4.2.6.8 and 6.1.1.4'

loop_
_geom_angle_atom_site_label_1
_geom_angle_atom_site_label_2
_geom_angle_atom_site_label_3
_geom_angle
_geom_angle_site_symmetry_1
_geom_angle_site_symmetry_3
_geom_angle_publ_flag
N6 Cu1 N1 125.6(5) . . ?
N6 Cu1 N4 81.2(5) . . ?
N1 Cu1 N4 130.3(5) . . ?
N6 Cu1 N3 137.9(5) . . ?
N1 Cu1 N3 80.7(5) . . ?
N4 Cu1 N3 107.5(4) . . ?
N2 C5 N1 117.7(13) . . ?
N2 C5 C4 123.6(15) . . ?
N1 C5 C4 118.7(16) . . ?
C10 C11 C12 121.7(13) . . ?
C10 C11 Cl1 120.8(12) . . ?
C12 C11 Cl1 117.5(13) . . ?
C5 N2 N3 120.5(13) . . ?
C5 N2 H2 119.7 . . ?
N3 N2 H2 119.7 . . ?
C6 N3 N2 116.9(11) . . ?
C6 N3 Cu1 131.9(9) . . ?
N2 N3 Cu1 109.0(10) . . ?
C8 C7 C12 119.6(13) . . ?
C8 C7 C6 120.3(12) . . ?
C12 C7 C6 120.0(13) . . ?
C17 N6 C13 115.9(12) . . ?
C17 N6 Cu1 113.1(9) . . ?
C13 N6 Cu1 130.9(12) . . ?
C20 C19 C24 116.9(13) . . ?
C20 C19 C18 121.1(14) . . ?
C24 C19 C18 121.9(13) . . ?
C7 C8 O2 118.8(13) . . ?
C7 C8 C9 119.6(12) . . ?
O2 C8 C9 121.5(14) . . ?
C8 O2 H2A 109.5 . . ?
C21 C22 C23 122.4(15) . . ?
C21 C22 H22 118.8 . . ?
C23 C22 H22 118.8 . . ?
N4 C18 C19 123.1(15) . . ?
N4 C18 H18 118.5 . . ?
C19 C18 H18 118.5 . . ?
C11 C12 C7 118.5(14) . . ?
C11 C12 H12 120.8 . . ?
C7 C12 H12 120.8 . . ?
C17 N5 N4 118.8(13) . . ?
C17 N5 H5 120.6 . . ?
N4 N5 H5 120.6 . . ?
C21 C20 O1 123.9(15) . . ?
C21 C20 C19 120.9(16) . . ?
O1 C20 C19 115.1(13) . . ?
N6 C17 N5 118.7(11) . . ?
N6 C17 C16 124.6(14) . . ?
N5 C17 C16 116.6(16) . . ?
C24 C23 C22 119.0(16) . . ?
C24 C23 Cl2 119.9(12) . . ?
C22 C23 Cl2 121.1(12) . . ?
C15 C16 C17 115.8(17) . . ?
C15 C16 H16 122.1 . . ?
C17 C16 H16 122.1 . . ?
C18 N4 N5 116.2(13) . . ?
C18 N4 Cu1 133.4(10) . . ?
N5 N4 Cu1 107.9(9) . . ?
C10 C9 C8 120.6(14) . . ?
C10 C9 H9 119.7 . . ?
C8 C9 H9 119.7 . . ?
C23 C24 C19 121.5(14) . . ?
C23 C24 H24 119.3 . . ?
C19 C24 H24 119.3 . . ?
N1 C1 C2 124.4(18) . . ?
N1 C1 Br2 114.6(14) . . ?
C2 C1 Br2 121.0(16) . . ?
C3 C4 C5 123(2) . . ?
C3 C4 H4 118.7 . . ?
C5 C4 H4 118.7 . . ?
C1 N1 C5 117.2(15) . . ?
C1 N1 Cu1 130.8(12) . . ?
C5 N1 Cu1 111.9(10) . . ?
C1 C2 C3 118(2) . . ?
C1 C2 H2B 121.2 . . ?
C3 C2 H2B 121.2 . . ?
C14 C15 C16 121.5(15) . . ?
C14 C15 H15 119.3 . . ?
C16 C15 H15 119.3 . . ?
C14 C13 N6 124.4(18) . . ?
C14 C13 Br1 121.4(14) . . ?
N6 C13 Br1 114.3(11) . . ?
N3 C6 C7 120.3(12) . . ?
N3 C6 H6 119.9 . . ?
C7 C6 H6 119.9 . . ?
C11 C10 C9 119.7(14) . . ?
C11 C10 H10 120.1 . . ?
C9 C10 H10 120.1 . . ?
C22 C21 C20 119.1(16) . . ?
C22 C21 H21 120.5 . . ?
C20 C21 H21 120.5 . . ?
C4 C3 C2 119.4(19) . . ?
C4 C3 H3 120.3 . . ?
C2 C3 H3 120.3 . . ?
C13 C14 C15 117.8(17) . . ?
C13 C14 H14 121.1 . . ?
C15 C14 H14 121.1 . . ?
H3A O3 H3B 109.6 . . ?
H4A O4 H4B 104.5 . . ?
O7 N7 O6 111(2) . . ?
O7 N7 O5 128(2) . . ?
O6 N7 O5 120.6(19) . . ?
C20 O1 H1 109.5 . . ?

loop_
_geom_bond_atom_site_label_1
_geom_bond_atom_site_label_2
_geom_bond_distance
_geom_bond_site_symmetry_2
_geom_bond_publ_flag
Cu1 N6 2.023(10) . ?
Cu1 N1 2.037(13) . ?
Cu1 N4 2.084(13) . ?
Cu1 N3 2.088(12) . ?
Br1 C13 1.892(18) . ?
Br2 C1 1.891(18) . ?
Cl2 C23 1.737(18) . ?
C5 N2 1.33(2) . ?
C5 N1 1.380(19) . ?
C5 C4 1.40(2) . ?
C11 C10 1.36(2) . ?
C11 C12 1.37(2) . ?
C11 Cl1 1.759(13) . ?
N2 N3 1.375(16) . ?
N2 H2 0.8600 . ?
N3 C6 1.268(18) . ?
C7 C8 1.37(2) . ?
C7 C12 1.400(18) . ?
C7 C6 1.498(19) . ?
N6 C17 1.309(19) . ?
N6 C13 1.372(18) . ?
C19 C20 1.40(2) . ?
C19 C24 1.43(2) . ?
C19 C18 1.452(19) . ?
C8 O2 1.377(17) . ?
C8 C9 1.38(2) . ?
O2 H2A 0.8200 . ?
C22 C21 1.36(3) . ?
C22 C23 1.37(2) . ?
C22 H22 0.9300 . ?
C18 N4 1.256(17) . ?
C18 H18 0.9300 . ?
C12 H12 0.9300 . ?
N5 C17 1.367(19) . ?
N5 N4 1.392(15) . ?
N5 H5 0.8600 . ?
C20 C21 1.38(2) . ?
C20 O1 1.39(2) . ?
C17 C16 1.417(19) . ?
C23 C24 1.351(19) . ?
C16 C15 1.38(2) . ?
C16 H16 0.9300 . ?
C9 C10 1.36(2) . ?
C9 H9 0.9300 . ?
C24 H24 0.9300 . ?
C1 N1 1.33(2) . ?
C1 C2 1.38(3) . ?
C4 C3 1.31(3) . ?
C4 H4 0.9300 . ?
C2 C3 1.38(3) . ?
C2 H2B 0.9300 . ?
C15 C14 1.36(3) . ?
C15 H15 0.9300 . ?
C13 C14 1.35(2) . ?
C6 H6 0.9300 . ?
C10 H10 0.9300 . ?
C21 H21 0.9300 . ?
C3 H3 0.9300 . ?
C14 H14 0.9300 . ?
O3 H3A 0.8518 . ?
O3 H3B 0.8504 . ?
O4 H4A 0.8499 . ?
O4 H4B 0.8499 . ?
O5 N7 1.26(2) . ?
N7 O7 1.20(2) . ?
N7 O6 1.23(2) . ?
O1 H1 0.8200 . ?

loop_
_geom_hbond_atom_site_label_D
_geom_hbond_atom_site_label_H
_geom_hbond_atom_site_label_A
_geom_hbond_distance_DH
_geom_hbond_distance_HA
_geom_hbond_distance_DA
_geom_hbond_angle_DHA
_geom_hbond_site_symmetry_A
N2 H2 O5 0.86 2.25 3.049(19) 154.5 .
N2 H2 O6 0.86 2.44 3.16(2) 142.8 .
N2 H2 N7 0.86 2.69 3.53(2) 164.4 .
O2 H2A O3 0.82 2.12 2.74(2) 131.4 .
N5 H5 O7 0.86 2.01 2.83(2) 161.7 3_545
O3 H3A O4 0.85 2.40 2.93(3) 121.5 .
O3 H3A Cl2 0.85 2.96 3.671(17) 142.6 4_455
O3 H3B O5 0.85 2.36 3.06(2) 140.0 4_455
O4 H4A O1 0.85 2.35 3.120(19) 150.1 2
O4 H4B O7 0.85 1.92 2.68(2) 148.7 4_445
O1 H1 O4 0.82 1.95 2.680(19) 148.1 .

loop_
_geom_torsion_atom_site_label_1
_geom_torsion_atom_site_label_2
_geom_torsion_atom_site_label_3
_geom_torsion_atom_site_label_4
_geom_torsion
_geom_torsion_site_symmetry_1
_geom_torsion_site_symmetry_2
_geom_torsion_site_symmetry_3
_geom_torsion_site_symmetry_4
_geom_torsion_publ_flag
N1 C5 N2 N3 -2(2) . . . . ?
C4 C5 N2 N3 176.5(15) . . . . ?
C5 N2 N3 C6 -161.9(15) . . . . ?
C5 N2 N3 Cu1 3.5(17) . . . . ?
C12 C7 C8 O2 178.4(14) . . . . ?
C6 C7 C8 O2 1(2) . . . . ?
C12 C7 C8 C9 -5(2) . . . . ?
C6 C7 C8 C9 177.1(15) . . . . ?
C20 C19 C18 N4 -157.9(16) . . . . ?
C24 C19 C18 N4 24(2) . . . . ?
C10 C11 C12 C7 0(2) . . . . ?
Cl1 C11 C12 C7 177.1(12) . . . . ?
C8 C7 C12 C11 5(2) . . . . ?
C6 C7 C12 C11 -177.9(15) . . . . ?
C24 C19 C20 C21 2(2) . . . . ?
C18 C19 C20 C21 -176.7(16) . . . . ?
C24 C19 C20 O1 178.6(15) . . . . ?
C18 C19 C20 O1 0(2) . . . . ?
C13 N6 C17 N5 177.8(14) . . . . ?
Cu1 N6 C17 N5 -6.0(19) . . . . ?
C13 N6 C17 C16 1(2) . . . . ?
Cu1 N6 C17 C16 177.1(13) . . . . ?
N4 N5 C17 N6 8(2) . . . . ?
N4 N5 C17 C16 -174.5(14) . . . . ?
C21 C22 C23 C24 -2(3) . . . . ?
C21 C22 C23 Cl2 176.5(16) . . . . ?
N6 C17 C16 C15 -2(3) . . . . ?
N5 C17 C16 C15 -178.8(16) . . . . ?
C19 C18 N4 N5 -177.6(13) . . . . ?
C19 C18 N4 Cu1 23(2) . . . . ?
C17 N5 N4 C18 -170.4(15) . . . . ?
C17 N5 N4 Cu1 -5.9(16) . . . . ?
C7 C8 C9 C10 2(3) . . . . ?
O2 C8 C9 C10 178.0(17) . . . . ?
C22 C23 C24 C19 -1(3) . . . . ?
Cl2 C23 C24 C19 -179.6(13) . . . . ?
C20 C19 C24 C23 1(2) . . . . ?
C18 C19 C24 C23 179.3(16) . . . . ?
N2 C5 C4 C3 -174.5(19) . . . . ?
N1 C5 C4 C3 4(3) . . . . ?
C2 C1 N1 C5 -2(2) . . . . ?
Br2 C1 N1 C5 -180.0(10) . . . . ?
C2 C1 N1 Cu1 175.4(14) . . . . ?
Br2 C1 N1 Cu1 -2.7(18) . . . . ?
N2 C5 N1 C1 176.8(14) . . . . ?
C4 C5 N1 C1 -2(2) . . . . ?
N2 C5 N1 Cu1 -1.0(17) . . . . ?
C4 C5 N1 Cu1 -179.4(12) . . . . ?
N1 C1 C2 C3 3(3) . . . . ?
Br2 C1 C2 C3 -178.7(15) . . . . ?
C17 C16 C15 C14 2(3) . . . . ?
C17 N6 C13 C14 0(2) . . . . ?
Cu1 N6 C13 C14 -175.6(14) . . . . ?
C17 N6 C13 Br1 -179.8(12) . . . . ?
Cu1 N6 C13 Br1 4.8(19) . . . . ?
N2 N3 C6 C7 -178.8(13) . . . . ?
Cu1 N3 C6 C7 20(2) . . . . ?
C8 C7 C6 N3 -151.3(16) . . . . ?
C12 C7 C6 N3 31(2) . . . . ?
C12 C11 C10 C9 -3(3) . . . . ?
Cl1 C11 C10 C9 179.4(14) . . . . ?
C8 C9 C10 C11 2(3) . . . . ?
C23 C22 C21 C20 5(3) . . . . ?
O1 C20 C21 C22 178.7(19) . . . . ?
C19 C20 C21 C22 -5(3) . . . . ?
C5 C4 C3 C2 -2(3) . . . . ?
C1 C2 C3 C4 -1(3) . . . . ?
N6 C13 C14 C15 1(3) . . . . ?
Br1 C13 C14 C15 -179.9(15) . . . . ?
C16 C15 C14 C13 -2(3) . . . . ?
